data_4332868
loop_
_publ_author_name
'Lang, Jian-Ping'
'Xu, Qing-Feng'
'Zhang, Wen-Hua'
'Li, Hong-Xi'
'Ren, Zhi-Gang'
'Chen, Jin-Xiang'
'Zhang, Yong'

_publ_section_title
;
 Mo(W)/Cu/S Cluster-Based Supramolecular Arrays Assembled from Preformed
 Clusters [Et4N]4[WS4Cu4I6] and [(n-Bu)4N]2[MoOS3Cu3X3] (X = I, SCN) with
 Flexible Ditopic Ligands
;
_journal_issue 26
_journal_name_full 'Inorganic Chemistry'
_journal_page_first 10487
_journal_page_last 10496
_journal_paper_doi 10.1021/ic060974d
_journal_volume 45
_journal_year 2006
_chemical_formula_moiety '(C20 H16 Cu3 I Mo N4 O S7), 0.5(C3 H7 N O), 0.5(C2 H3 N), 0.5(C2 H3 N)'
_chemical_formula_sum 'C23.5 H22.5 Cu3 I Mo N5.5 O1.5 S7'
_chemical_formula_weight 1043.85
_chemical_name_systematic
; 
 ? 
;
_space_group_IT_number 14
_symmetry_cell_setting monoclinic
_symmetry_space_group_name_Hall '-P 2ybc'
_symmetry_space_group_name_H-M 'P 1 21/c 1'
_atom_sites_solution_hydrogens geom
_atom_sites_solution_primary direct
_atom_sites_solution_secondary difmap
_audit_creation_method SHELXL-97
_cell_angle_alpha 90.00
_cell_angle_beta 90.97(3)
_cell_angle_gamma 90.00
_cell_formula_units_Z 4
_cell_length_a 10.492(2)
_cell_length_b 20.017(4)
_cell_length_c 19.537(4)
_cell_measurement_reflns_used 6327
_cell_measurement_temperature 193(2)
_cell_measurement_theta_max 5.0
_cell_measurement_theta_min 3.0
_cell_volume 4102.5(14)
_computing_cell_refinement CrystalClear
_computing_data_collection CrystalClear
_computing_data_reduction CrystalStructure
_computing_molecular_graphics 'Shelxl-97 (Sheldrick, 1997)'
_computing_publication_material 'Shelxl-97 (Sheldrick, 1997)'
_computing_structure_refinement 'SHELXL-97 (Sheldrick, 1997)'
_computing_structure_solution 'SHELXS-97 (Sheldrick, 1990)'
_diffrn_ambient_temperature 193(2)
_diffrn_measured_fraction_theta_full 0.984
_diffrn_measured_fraction_theta_max 0.984
_diffrn_measurement_device_type 'Rigaku Mercury'
_diffrn_measurement_method \w
_diffrn_radiation_monochromator graphite
_diffrn_radiation_source 'fine-focus sealed tube'
_diffrn_radiation_type MoK\a
_diffrn_radiation_wavelength 0.71073
_diffrn_reflns_av_R_equivalents 0.0600
_diffrn_reflns_av_sigmaI/netI 0.0350
_diffrn_reflns_limit_h_max 12
_diffrn_reflns_limit_h_min -12
_diffrn_reflns_limit_k_max 23
_diffrn_reflns_limit_k_min -23
_diffrn_reflns_limit_l_max 23
_diffrn_reflns_limit_l_min -23
_diffrn_reflns_number 37094
_diffrn_reflns_theta_full 25.03
_diffrn_reflns_theta_max 25.03
_diffrn_reflns_theta_min 3.00
_diffrn_standards_decay_% 0
_diffrn_standards_interval_count 0
_diffrn_standards_interval_time 0
_diffrn_standards_number 0
_exptl_absorpt_coefficient_mu 2.967
_exptl_absorpt_correction_T_max 0.7972
_exptl_absorpt_correction_T_min 0.4232
_exptl_absorpt_correction_type multi-scan
_exptl_absorpt_process_details 'Jacobson, R. (1998) Private communication.'
_exptl_crystal_colour red
_exptl_crystal_density_diffrn 1.690
_exptl_crystal_density_method 'not measured'
_exptl_crystal_description platelet
_exptl_crystal_F_000 2032
_exptl_crystal_size_max 0.35
_exptl_crystal_size_mid 0.28
_exptl_crystal_size_min 0.08
_refine_diff_density_max 1.839
_refine_diff_density_min -1.415
_refine_diff_density_rms 0.165
_refine_ls_extinction_method none
_refine_ls_goodness_of_fit_ref 1.305
_refine_ls_hydrogen_treatment constr
_refine_ls_matrix_type full
_refine_ls_number_parameters 401
_refine_ls_number_reflns 7150
_refine_ls_number_restraints 7
_refine_ls_restrained_S_all 1.309
_refine_ls_R_factor_all 0.0930
_refine_ls_R_factor_gt 0.0887
_refine_ls_shift/su_max 0.000
_refine_ls_shift/su_mean 0.000
_refine_ls_structure_factor_coef Fsqd
_refine_ls_weighting_details 'calc w=1/[\s^2^(Fo^2^)+(0.0536P)^2^+57.6851P] where P=(Fo^2^+2Fc^2^)/3'
_refine_ls_weighting_scheme calc
_refine_ls_wR_factor_gt 0.1980
_refine_ls_wR_factor_ref 0.2003
_reflns_number_gt 6910
_reflns_number_total 7150
_reflns_threshold_expression >2sigma(I)
_cod_data_source_file ic060974dsup3.cif
_cod_data_source_block tmp
_cod_original_cell_volume 4102.7(14)
_cod_original_sg_symbol_H-M 'P 21/c'
_cod_original_formula_sum 'C23.50 H22.50 Cu3 I Mo N5.50 O1.50 S7'
_cod_database_code 4332868

loop_
_symmetry_equiv_pos_as_xyz
'x, y, z'
'-x, y+1/2, -z+1/2'
'-x, -y, -z'
'x, -y-1/2, z-1/2'

loop_
_atom_site_label
_atom_site_type_symbol
_atom_site_fract_x
_atom_site_fract_y
_atom_site_fract_z
_atom_site_U_iso_or_equiv
_atom_site_adp_type
_atom_site_occupancy
_atom_site_symmetry_multiplicity
_atom_site_calc_flag
_atom_site_refinement_flags
Mo1 Mo 0.09457(8) 0.66057(4) 0.05547(4) 0.0253(2) Uani 1 1 d .
I1 I 0.46654(8) 0.64957(5) -0.11073(4) 0.0529(3) Uani 1 1 d .
Cu1 Cu 0.24420(12) 0.74155(6) 0.13018(7) 0.0344(3) Uani 1 1 d .
Cu2 Cu 0.22597(12) 0.55939(6) 0.11365(7) 0.0323(3) Uani 1 1 d .
Cu3 Cu 0.28181(13) 0.65710(7) -0.03516(7) 0.0348(3) Uani 1 1 d .
S1 S 0.2051(3) 0.74930(14) 0.01478(15) 0.0389(7) Uani 1 1 d .
S2 S 0.1432(2) 0.64924(12) 0.16843(12) 0.0273(5) Uani 1 1 d D
S3 S 0.1684(3) 0.56883(13) 0.00061(14) 0.0326(6) Uani 1 1 d .
S4 S 0.0971(3) 1.04056(14) 0.25037(15) 0.0376(6) Uani 1 1 d .
S5 S 0.1425(3) 1.04251(14) 0.35167(15) 0.0359(6) Uani 1 1 d .
S6 S 0.8655(3) 0.73904(17) 0.19028(18) 0.0485(8) Uani 1 1 d .
S7 S 0.8964(3) 0.75051(15) 0.29217(18) 0.0469(8) Uani 1 1 d .
O1 O -0.0657(7) 0.6705(4) 0.0416(4) 0.0420(19) Uani 1 1 d .
O2 O 1.351(2) 0.0765(12) 0.1227(11) 0.074(6) Uani 0.50 1 d P
N1 N 0.1764(9) 0.8297(5) 0.1730(5) 0.037(2) Uani 1 1 d .
N2 N 0.5760(9) 1.0576(4) 0.3739(5) 0.035(2) Uani 1 1 d .
N3 N 0.4353(9) 0.7391(4) 0.1520(5) 0.036(2) Uani 1 1 d .
N4 N 0.8254(8) 0.9669(4) 0.3517(5) 0.034(2) Uani 1 1 d .
N5 N 1.244(2) 0.1463(10) 0.0491(11) 0.049(5) Uani 0.50 1 d P
N6 N 0.493(4) 0.4277(19) 0.334(2) 0.139(8) Uani 0.50 1 d PD
N7 N 0.345(4) 0.6428(19) 0.367(2) 0.139(8) Uani 0.50 1 d PD
C1 C 0.1282(12) 0.8784(6) 0.1337(6) 0.044(3) Uani 1 1 d .
H1 H 0.1117 0.8689 0.0867 0.052 Uiso 1 1 calc R
C2 C 0.1013(12) 0.9405(6) 0.1569(6) 0.043(3) Uani 1 1 d .
H2 H 0.0648 0.9728 0.1268 0.052 Uiso 1 1 calc R
C3 C 0.1273(10) 0.9569(5) 0.2252(6) 0.036(3) Uani 1 1 d .
C4 C 0.1735(11) 0.9075(5) 0.2675(6) 0.035(2) Uani 1 1 d .
H4 H 0.1902 0.9160 0.3146 0.042 Uiso 1 1 calc R
C5 C 0.1952(11) 0.8451(5) 0.2397(6) 0.039(3) Uani 1 1 d .
H5 H 0.2252 0.8108 0.2694 0.046 Uiso 1 1 calc R
C6 C 0.3113(9) 1.0500(4) 0.3569(5) 0.026(2) Uani 1 1 d .
C7 C 0.3676(10) 1.0512(5) 0.4208(6) 0.032(2) Uani 1 1 d .
H7 H 0.3168 1.0489 0.4605 0.038 Uiso 1 1 calc R
C8 C 0.4973(10) 1.0556(5) 0.4269(5) 0.032(2) Uani 1 1 d .
H8 H 0.5338 1.0574 0.4717 0.039 Uiso 1 1 calc R
C9 C 0.5211(11) 1.0577(6) 0.3117(6) 0.040(3) Uani 1 1 d .
H9 H 0.5745 1.0611 0.2730 0.048 Uiso 1 1 calc R
C10 C 0.3893(10) 1.0532(6) 0.3003(6) 0.037(3) Uani 1 1 d .
H10 H 0.3543 1.0523 0.2551 0.044 Uiso 1 1 calc R
C11 C 0.4834(11) 0.7508(6) 0.2152(6) 0.043(3) Uani 1 1 d .
H11 H 0.4254 0.7591 0.2511 0.051 Uiso 1 1 calc R
C12 C 0.6115(11) 0.7515(6) 0.2307(6) 0.043(3) Uani 1 1 d .
H12 H 0.6408 0.7616 0.2758 0.052 Uiso 1 1 calc R
C13 C 0.6974(10) 0.7373(5) 0.1798(6) 0.036(3) Uani 1 1 d .
C14 C 0.6502(11) 0.7220(6) 0.1160(6) 0.040(3) Uani 1 1 d .
H14 H 0.7064 0.7100 0.0804 0.048 Uiso 1 1 calc R
C15 C 0.5220(11) 0.7241(6) 0.1037(6) 0.039(3) Uani 1 1 d .
H15 H 0.4916 0.7145 0.0587 0.047 Uiso 1 1 calc R
C16 C 0.8701(10) 0.8366(5) 0.3097(6) 0.036(2) Uani 1 1 d .
C17 C 0.8269(10) 0.8838(5) 0.2636(6) 0.035(2) Uani 1 1 d .
H17 H 0.8123 0.8725 0.2168 0.041 Uiso 1 1 calc R
C18 C 0.8056(10) 0.9470(6) 0.2865(6) 0.037(3) Uani 1 1 d .
H18 H 0.7748 0.9791 0.2545 0.045 Uiso 1 1 calc R
C19 C 0.8675(10) 0.9199(5) 0.3967(6) 0.034(2) Uani 1 1 d .
H19 H 0.8812 0.9323 0.4432 0.041 Uiso 1 1 calc R
C20 C 0.8911(11) 0.8554(6) 0.3777(6) 0.042(3) Uani 1 1 d .
H20 H 0.9214 0.8238 0.4104 0.050 Uiso 1 1 calc R
C21 C 1.148(4) 0.1565(16) 0.0047(18) 0.078(7) Uani 0.50 1 d P
H21A H 1.1748 0.1440 -0.0414 0.118 Uiso 0.50 1 calc PR
H21B H 1.1241 0.2038 0.0052 0.118 Uiso 0.50 1 calc PR
H21C H 1.0750 0.1292 0.0177 0.118 Uiso 0.50 1 calc PR
C22 C 1.325(4) 0.2016(15) 0.0583(18) 0.078(7) Uani 0.50 1 d P
H22A H 1.3256 0.2151 0.1065 0.118 Uiso 0.50 1 calc PR
H22B H 1.2946 0.2387 0.0298 0.118 Uiso 0.50 1 calc PR
H22C H 1.4119 0.1895 0.0450 0.118 Uiso 0.50 1 calc PR
C23 C 1.266(3) 0.0906(18) 0.0863(18) 0.075(9) Uani 0.50 1 d P
H23 H 1.2011 0.0575 0.0822 0.090 Uiso 0.50 1 calc PR
C24 C 0.559(5) 0.408(2) 0.462(2) 0.139(8) Uani 0.50 1 d PD
H24A H 0.5985 0.3631 0.4612 0.208 Uiso 0.50 1 calc PR
H24B H 0.4982 0.4096 0.4997 0.208 Uiso 0.50 1 calc PR
H24C H 0.6255 0.4414 0.4697 0.208 Uiso 0.50 1 calc PR
C25 C 0.493(4) 0.420(2) 0.397(2) 0.139(8) Uani 0.50 1 d PD
C26 C 0.101(4) 0.623(2) 0.3468(10) 0.139(8) Uani 0.50 1 d PD
H26A H 0.0654 0.6681 0.3501 0.208 Uiso 0.50 1 calc PR
H26B H 0.0473 0.5918 0.3724 0.208 Uiso 0.50 1 calc PR
H26C H 0.1023 0.6092 0.2986 0.208 Uiso 0.50 1 calc PR
C27 C 0.232(4) 0.622(2) 0.376(2) 0.139(8) Uani 0.50 1 d PD

loop_
_atom_site_aniso_label
_atom_site_aniso_U_11
_atom_site_aniso_U_22
_atom_site_aniso_U_33
_atom_site_aniso_U_23
_atom_site_aniso_U_13
_atom_site_aniso_U_12
Mo1 0.0232(5) 0.0265(4) 0.0262(4) -0.0011(3) -0.0031(3) 0.0028(3)
I1 0.0478(5) 0.0689(6) 0.0425(5) 0.0068(4) 0.0115(4) -0.0010(4)
Cu1 0.0303(7) 0.0318(7) 0.0408(8) -0.0071(6) -0.0022(6) -0.0042(5)
Cu2 0.0297(7) 0.0302(7) 0.0368(7) 0.0018(5) -0.0033(5) 0.0066(5)
Cu3 0.0328(7) 0.0423(8) 0.0295(7) 0.0005(6) 0.0019(5) 0.0012(6)
S1 0.0501(18) 0.0300(14) 0.0368(15) 0.0016(11) 0.0040(13) -0.0028(12)
S2 0.0244(13) 0.0314(13) 0.0259(12) -0.0008(10) -0.0020(10) 0.0032(10)
S3 0.0336(14) 0.0314(13) 0.0327(14) -0.0055(11) -0.0016(11) 0.0030(11)
S4 0.0329(15) 0.0314(14) 0.0480(17) -0.0039(12) -0.0099(12) 0.0079(11)
S5 0.0243(14) 0.0389(15) 0.0443(16) -0.0110(12) -0.0013(11) 0.0044(11)
S6 0.0250(15) 0.0588(19) 0.062(2) -0.0281(16) -0.0010(13) 0.0066(13)
S7 0.0395(17) 0.0411(16) 0.060(2) -0.0140(14) -0.0129(14) 0.0123(13)
O1 0.025(4) 0.060(5) 0.040(4) 0.000(4) -0.007(3) 0.009(4)
O2 0.067(14) 0.091(16) 0.065(14) 0.037(12) 0.007(11) 0.016(12)
N1 0.033(5) 0.040(5) 0.038(5) -0.009(4) -0.001(4) -0.001(4)
N2 0.034(5) 0.031(5) 0.039(5) -0.004(4) -0.002(4) -0.008(4)
N3 0.032(5) 0.033(5) 0.043(5) -0.012(4) -0.003(4) -0.002(4)
N4 0.027(5) 0.035(5) 0.040(5) -0.002(4) -0.005(4) -0.006(4)
N5 0.054(13) 0.047(12) 0.046(12) 0.024(10) 0.008(10) 0.016(10)
N6 0.152(18) 0.104(12) 0.161(19) -0.075(14) 0.028(17) -0.004(13)
N7 0.152(18) 0.104(12) 0.161(19) -0.075(14) 0.028(17) -0.004(13)
C1 0.047(7) 0.044(7) 0.040(7) -0.009(5) -0.015(5) 0.006(5)
C2 0.052(7) 0.032(6) 0.046(7) 0.004(5) -0.011(6) 0.005(5)
C3 0.025(6) 0.033(6) 0.051(7) -0.010(5) -0.004(5) 0.008(4)
C4 0.038(6) 0.033(6) 0.033(6) -0.010(5) 0.002(5) 0.004(5)
C5 0.033(6) 0.029(6) 0.053(7) 0.004(5) -0.003(5) 0.007(5)
C6 0.024(5) 0.017(4) 0.038(6) -0.002(4) 0.002(4) -0.002(4)
C7 0.026(6) 0.027(5) 0.042(6) 0.001(4) -0.003(4) -0.006(4)
C8 0.032(6) 0.032(5) 0.032(6) -0.001(4) -0.003(4) -0.004(4)
C9 0.032(6) 0.053(7) 0.036(6) -0.001(5) 0.003(5) -0.003(5)
C10 0.031(6) 0.041(6) 0.036(6) -0.006(5) -0.012(5) 0.002(5)
C11 0.031(6) 0.058(8) 0.040(7) -0.010(6) 0.017(5) -0.006(5)
C12 0.028(6) 0.058(8) 0.043(7) -0.016(6) -0.005(5) -0.001(5)
C13 0.026(6) 0.033(6) 0.050(7) -0.010(5) 0.007(5) 0.001(4)
C14 0.030(6) 0.038(6) 0.053(7) -0.024(5) 0.008(5) -0.004(5)
C15 0.037(7) 0.039(6) 0.041(6) -0.020(5) 0.001(5) -0.006(5)
C16 0.025(6) 0.031(5) 0.051(7) -0.010(5) -0.009(5) 0.000(4)
C17 0.035(6) 0.036(6) 0.033(6) -0.012(5) 0.001(5) 0.003(5)
C18 0.029(6) 0.046(7) 0.036(6) 0.011(5) -0.008(5) -0.004(5)
C19 0.034(6) 0.035(6) 0.033(6) -0.003(5) -0.007(5) 0.002(5)
C20 0.042(7) 0.044(7) 0.040(6) -0.007(5) -0.013(5) 0.008(5)
C21 0.099(19) 0.051(12) 0.084(17) 0.016(12) -0.013(14) -0.018(12)
C22 0.099(19) 0.051(12) 0.084(17) 0.016(12) -0.013(14) -0.018(12)
C23 0.07(2) 0.08(2) 0.07(2) 0.029(18) 0.010(18) -0.008(18)
C24 0.152(18) 0.104(12) 0.161(19) -0.075(14) 0.028(17) -0.004(13)
C25 0.152(18) 0.104(12) 0.161(19) -0.075(14) 0.028(17) -0.004(13)
C26 0.152(18) 0.104(12) 0.161(19) -0.075(14) 0.028(17) -0.004(13)
C27 0.152(18) 0.104(12) 0.161(19) -0.075(14) 0.028(17) -0.004(13)

loop_
_atom_type_symbol
_atom_type_description
_atom_type_scat_dispersion_real
_atom_type_scat_dispersion_imag
_atom_type_scat_source
C C 0.0033 0.0016 'International Tables Vol C Tables 4.2.6.8 and 6.1.1.4'
H H 0.0000 0.0000 'International Tables Vol C Tables 4.2.6.8 and 6.1.1.4'
N N 0.0061 0.0033 'International Tables Vol C Tables 4.2.6.8 and 6.1.1.4'
O O 0.0106 0.0060 'International Tables Vol C Tables 4.2.6.8 and 6.1.1.4'
S S 0.1246 0.1234 'International Tables Vol C Tables 4.2.6.8 and 6.1.1.4'
Cu Cu 0.3201 1.2651 'International Tables Vol C Tables 4.2.6.8 and 6.1.1.4'
Mo Mo -1.6832 0.6857 'International Tables Vol C Tables 4.2.6.8 and 6.1.1.4'
I I -0.4742 1.8119 'International Tables Vol C Tables 4.2.6.8 and 6.1.1.4'

loop_
_geom_angle_atom_site_label_1
_geom_angle_atom_site_label_2
_geom_angle_atom_site_label_3
_geom_angle
_geom_angle_site_symmetry_1
_geom_angle_site_symmetry_3
O1 Mo1 S2 111.8(3) . .
O1 Mo1 S3 111.2(3) . .
S2 Mo1 S3 107.80(10) . .
O1 Mo1 S1 111.1(3) . .
S2 Mo1 S1 108.10(10) . .
S3 Mo1 S1 106.67(11) . .
O1 Mo1 Cu3 129.1(3) . .
S2 Mo1 Cu3 119.14(8) . .
S3 Mo1 Cu3 53.43(8) . .
S1 Mo1 Cu3 53.28(8) . .
O1 Mo1 Cu1 125.6(3) . .
S2 Mo1 Cu1 53.76(7) . .
S3 Mo1 Cu1 123.13(8) . .
S1 Mo1 Cu1 54.44(8) . .
Cu3 Mo1 Cu1 86.90(5) . .
O1 Mo1 Cu2 130.6(3) . .
S2 Mo1 Cu2 53.73(7) . .
S3 Mo1 Cu2 54.12(8) . .
S1 Mo1 Cu2 118.37(9) . .
Cu3 Mo1 Cu2 83.28(5) . .
Cu1 Mo1 Cu2 86.20(5) . .
N3 Cu1 N1 106.1(4) . .
N3 Cu1 S2 112.0(3) . .
N1 Cu1 S2 113.2(3) . .
N3 Cu1 S1 111.4(3) . .
N1 Cu1 S1 106.3(3) . .
S2 Cu1 S1 107.66(11) . .
N3 Cu1 Mo1 131.6(2) . .
N1 Cu1 Mo1 122.1(3) . .
S2 Cu1 Mo1 53.93(7) . .
S1 Cu1 Mo1 53.83(8) . .
N4 Cu2 N2 102.3(3) 2_645 2_645
N4 Cu2 S2 117.1(3) 2_645 .
N2 Cu2 S2 110.3(3) 2_645 .
N4 Cu2 S3 109.1(3) 2_645 .
N2 Cu2 S3 111.1(3) 2_645 .
S2 Cu2 S3 107.02(10) . .
N4 Cu2 Mo1 133.2(2) 2_645 .
N2 Cu2 Mo1 124.3(2) 2_645 .
S2 Cu2 Mo1 53.58(7) . .
S3 Cu2 Mo1 53.49(7) . .
S1 Cu3 S3 108.41(11) . .
S1 Cu3 I1 127.10(10) . .
S3 Cu3 I1 124.38(9) . .
S1 Cu3 Mo1 54.29(8) . .
S3 Cu3 Mo1 54.17(7) . .
I1 Cu3 Mo1 174.93(7) . .
Cu3 S1 Mo1 72.43(9) . .
Cu3 S1 Cu1 108.24(13) . .
Mo1 S1 Cu1 71.73(9) . .
Cu1 S2 Mo1 72.31(8) . .
Cu1 S2 Cu2 107.82(11) . .
Mo1 S2 Cu2 72.69(8) . .
Cu3 S3 Mo1 72.40(9) . .
Cu3 S3 Cu2 103.45(11) . .
Mo1 S3 Cu2 72.39(9) . .
C3 S4 S5 104.4(4) . .
C6 S5 S4 106.0(4) . .
C13 S6 S7 105.0(4) . .
C16 S7 S6 106.0(4) . .
C1 N1 C5 116.0(10) . .
C1 N1 Cu1 121.0(8) . .
C5 N1 Cu1 122.4(8) . .
C8 N2 C9 116.3(10) . .
C8 N2 Cu2 122.5(7) . 2_655
C9 N2 Cu2 121.2(8) . 2_655
C11 N3 C15 115.6(9) . .
C11 N3 Cu1 122.5(8) . .
C15 N3 Cu1 121.9(7) . .
C18 N4 C19 116.8(9) . .
C18 N4 Cu2 122.9(8) . 2_655
C19 N4 Cu2 119.8(7) . 2_655
C21 N5 C23 126(3) . .
C21 N5 C22 114(2) . .
C23 N5 C22 119(3) . .
N1 C1 C2 123.8(11) . .
N1 C1 H1 118.1 . .
C2 C1 H1 118.1 . .
C1 C2 C3 119.8(11) . .
C1 C2 H2 120.1 . .
C3 C2 H2 120.1 . .
C4 C3 C2 117.9(10) . .
C4 C3 S4 125.1(9) . .
C2 C3 S4 117.0(9) . .
C3 C4 C5 118.3(10) . .
C3 C4 H4 120.9 . .
C5 C4 H4 120.9 . .
N1 C5 C4 124.2(10) . .
N1 C5 H5 117.9 . .
C4 C5 H5 117.9 . .
C7 C6 C10 118.2(9) . .
C7 C6 S5 117.8(8) . .
C10 C6 S5 123.9(8) . .
C8 C7 C6 119.6(10) . .
C8 C7 H7 120.2 . .
C6 C7 H7 120.2 . .
N2 C8 C7 124.2(10) . .
N2 C8 H8 117.9 . .
C7 C8 H8 117.9 . .
N2 C9 C10 123.6(11) . .
N2 C9 H9 118.2 . .
C10 C9 H9 118.2 . .
C6 C10 C9 118.1(10) . .
C6 C10 H10 121.0 . .
C9 C10 H10 121.0 . .
N3 C11 C12 123.6(10) . .
N3 C11 H11 118.2 . .
C12 C11 H11 118.2 . .
C11 C12 C13 119.2(11) . .
C11 C12 H12 120.4 . .
C13 C12 H12 120.4 . .
C14 C13 C12 118.1(10) . .
C14 C13 S6 117.0(8) . .
C12 C13 S6 124.9(9) . .
C15 C14 C13 119.6(11) . .
C15 C14 H14 120.2 . .
C13 C14 H14 120.2 . .
N3 C15 C14 123.8(11) . .
N3 C15 H15 118.1 . .
C14 C15 H15 118.1 . .
C17 C16 C20 118.9(10) . .
C17 C16 S7 126.0(9) . .
C20 C16 S7 114.9(9) . .
C18 C17 C16 118.4(10) . .
C18 C17 H17 120.8 . .
C16 C17 H17 120.8 . .
N4 C18 C17 124.3(10) . .
N4 C18 H18 117.9 . .
C17 C18 H18 117.9 . .
N4 C19 C20 122.4(10) . .
N4 C19 H19 118.8 . .
C20 C19 H19 118.8 . .
C19 C20 C16 119.1(11) . .
C19 C20 H20 120.4 . .
C16 C20 H20 120.4 . .
N5 C21 H21A 109.5 . .
N5 C21 H21B 109.5 . .
H21A C21 H21B 109.5 . .
N5 C21 H21C 109.5 . .
H21A C21 H21C 109.5 . .
H21B C21 H21C 109.5 . .
N5 C22 H22A 109.5 . .
N5 C22 H22B 109.5 . .
H22A C22 H22B 109.5 . .
N5 C22 H22C 109.5 . .
H22A C22 H22C 109.5 . .
H22B C22 H22C 109.5 . .
O2 C23 N5 130(3) . .
O2 C23 H23 114.8 . .
N5 C23 H23 114.8 . .
C25 C24 H24A 109.5 . .
C25 C24 H24B 109.5 . .
H24A C24 H24B 109.5 . .
C25 C24 H24C 109.5 . .
H24A C24 H24C 109.5 . .
H24B C24 H24C 109.5 . .
N6 C25 C24 151(4) . .
C27 C26 H26A 109.5 . .
C27 C26 H26B 109.5 . .
H26A C26 H26B 109.5 . .
C27 C26 H26C 109.5 . .
H26A C26 H26C 109.5 . .
H26B C26 H26C 109.5 . .
N7 C27 C26 144(3) . .

loop_
_geom_bond_atom_site_label_1
_geom_bond_atom_site_label_2
_geom_bond_distance
_geom_bond_site_symmetry_2
Mo1 O1 1.711(7) .
Mo1 S2 2.268(3) .
Mo1 S3 2.269(3) .
Mo1 S1 2.272(3) .
Mo1 Cu3 2.6680(18) .
Mo1 Cu1 2.6731(16) .
Mo1 Cu2 2.6909(15) .
I1 Cu3 2.4608(17) .
Cu1 N3 2.044(9) .
Cu1 N1 2.084(9) .
Cu1 S2 2.263(3) .
Cu1 S1 2.290(3) .
Cu2 N4 2.047(9) 2_645
Cu2 N2 2.088(9) 2_645
Cu2 S2 2.273(3) .
Cu2 S3 2.288(3) .
Cu3 S1 2.243(3) .
Cu3 S3 2.248(3) .
S4 C3 1.775(11) .
S4 S5 2.028(4) .
S5 C6 1.778(10) .
S6 C13 1.773(11) .
S6 S7 2.025(5) .
S7 C16 1.780(11) .
O2 C23 1.17(4) .
N1 C1 1.335(15) .
N1 C5 1.349(15) .
N2 C8 1.335(14) .
N2 C9 1.337(14) .
N2 Cu2 2.088(9) 2_655
N3 C11 1.346(15) .
N3 C15 1.354(14) .
N4 C18 1.346(14) .
N4 C19 1.358(14) .
N4 Cu2 2.047(9) 2_655
N5 C21 1.34(4) .
N5 C23 1.35(4) .
N5 C22 1.40(4) .
N6 C25 1.246(18) .
N7 C27 1.273(19) .
C1 C2 1.356(16) .
C1 H1 0.9500 .
C2 C3 1.396(16) .
C2 H2 0.9500 .
C3 C4 1.372(16) .
C4 C5 1.384(15) .
C4 H4 0.9500 .
C5 H5 0.9500 .
C6 C7 1.372(15) .
C6 C10 1.389(15) .
C7 C8 1.367(15) .
C7 H7 0.9500 .
C8 H8 0.9500 .
C9 C10 1.399(15) .
C9 H9 0.9500 .
C10 H10 0.9500 .
C11 C12 1.373(16) .
C11 H11 0.9500 .
C12 C13 1.382(16) .
C12 H12 0.9500 .
C13 C14 1.368(16) .
C14 C15 1.363(16) .
C14 H14 0.9500 .
C15 H15 0.9500 .
C16 C17 1.377(16) .
C16 C20 1.395(16) .
C17 C18 1.362(15) .
C17 H17 0.9500 .
C18 H18 0.9500 .
C19 C20 1.367(15) .
C19 H19 0.9500 .
C20 H20 0.9500 .
C21 H21A 0.9800 .
C21 H21B 0.9800 .
C21 H21C 0.9800 .
C22 H22A 0.9800 .
C22 H22B 0.9800 .
C22 H22C 0.9800 .
C23 H23 0.9500 .
C24 C25 1.470(18) .
C24 H24A 0.9800 .
C24 H24B 0.9800 .
C24 H24C 0.9800 .
C26 C27 1.484(19) .
C26 H26A 0.9800 .
C26 H26B 0.9800 .
C26 H26C 0.9800 .
